data_1551647
loop_
_publ_author_name
'KUBO, Kanji'
'MATSUMOTO, Taisuke'

_publ_section_title
;
 Crystal Structure of
 7-Bromo-4-isopropyl-2-[[(4-methylphenyl)sulfonyl]oxy]-tropone
;
_journal_issue 0
_journal_name_full 'X-ray Structure Analysis Online'
_journal_page_first 29
_journal_paper_doi 10.2116/xraystruct.31.29
_journal_volume 31
_journal_year 2015
_chemical_formula_moiety 'C17 H17 Br O4 S'
_chemical_formula_sum 'C17 H17 Br O4 S'
_chemical_formula_weight 397.28
_space_group_IT_number 14
_space_group_name_Hall '-P 2ybc'
_space_group_name_H-M_alt 'P 1 21/c 1'
_symmetry_cell_setting monoclinic
_symmetry_Int_Tables_number 14
_symmetry_space_group_name_Hall '-P 2ybc'
_symmetry_space_group_name_H-M 'P 1 21/c 1'
_atom_sites_solution_hydrogens geom
_atom_sites_solution_primary direct
_atom_sites_solution_secondary difmap
_cell_angle_alpha 90.0000
_cell_angle_beta 95.2030(18)
_cell_angle_gamma 90.0000
_cell_formula_units_Z 4
_cell_length_a 9.4884(6)
_cell_length_b 9.5235(6)
_cell_length_c 18.1540(13)
_cell_measurement_reflns_used 7005
_cell_measurement_temperature 123
_cell_measurement_theta_max 30.53
_cell_measurement_theta_min 2.97
_cell_volume 1633.69(19)
_computing_cell_refinement CrystalClear
_computing_data_collection 'CrystalClear (Rigaku Inc., 2008)'
_computing_data_reduction CrystalClear
_computing_molecular_graphics 'CrystalStructure 4.0'
_computing_publication_material 'CrystalStructure 4.0 (Rigaku, 2010)'
_computing_structure_refinement 'SHELXL97 (Sheldrick, 2008)'
_computing_structure_solution 'Il Milione (Burla, et al., 2007)'
_diffrn_ambient_temperature 123
_diffrn_detector_area_resol_mean 14.222
_diffrn_measured_fraction_theta_full 0.998
_diffrn_measured_fraction_theta_max 0.998
_diffrn_measurement_device_type 'Rigaku Saturn724'
_diffrn_measurement_method \w
_diffrn_radiation_type 'Mo K\a'
_diffrn_radiation_wavelength 0.71075
_diffrn_reflns_av_R_equivalents 0.0278
_diffrn_reflns_limit_h_max 12
_diffrn_reflns_limit_h_min -12
_diffrn_reflns_limit_k_max 12
_diffrn_reflns_limit_k_min -12
_diffrn_reflns_limit_l_max 23
_diffrn_reflns_limit_l_min -23
_diffrn_reflns_number 15221
_diffrn_reflns_theta_full 27.50
_diffrn_reflns_theta_max 27.50
_diffrn_standards_number 0
_exptl_absorpt_coefficient_mu 2.668
_exptl_absorpt_correction_T_max 0.923
_exptl_absorpt_correction_T_min 0.814
_exptl_absorpt_correction_type multi-scan
_exptl_absorpt_process_details 'REQAB (Rigaku, 1998)'
_exptl_crystal_colour colorless
_exptl_crystal_density_diffrn 1.615
_exptl_crystal_density_method 'not measured'
_exptl_crystal_description prism
_exptl_crystal_F_000 808.00
_exptl_crystal_size_max 0.100
_exptl_crystal_size_mid 0.060
_exptl_crystal_size_min 0.030
_refine_diff_density_max 0.780
_refine_diff_density_min -1.860
_refine_ls_extinction_method none
_refine_ls_goodness_of_fit_ref 1.392
_refine_ls_hydrogen_treatment constr
_refine_ls_number_parameters 211
_refine_ls_number_reflns 3749
_refine_ls_number_restraints 0
_refine_ls_R_factor_gt 0.0486
_refine_ls_shift/su_max 0.001
_refine_ls_structure_factor_coef Fsqd
_refine_ls_weighting_details 'w = 1/[\s^2^(Fo^2^)+(0.0687P)^2^+0.3724P] where P=(Fo^2^+2Fc^2^)/3'
_refine_ls_weighting_scheme calc
_refine_ls_wR_factor_ref 0.1211
_reflns_number_gt 3630
_reflns_number_total 3754
_reflns_threshold_expression F^2^>2.0\s(F^2^)
_cod_data_source_file 31_29_1.txt
_cod_data_source_block kk1306c
_cod_database_code 1551647

loop_
_symmetry_equiv_pos_site_id
_symmetry_equiv_pos_as_xyz
1 +X,+Y,+Z
2 -X,1/2+Y,1/2-Z
3 -X,-Y,-Z
4 +X,1/2-Y,1/2+Z

loop_
_atom_site_label
_atom_site_type_symbol
_atom_site_fract_x
_atom_site_fract_y
_atom_site_fract_z
_atom_site_U_iso_or_equiv
_atom_site_adp_type
_atom_site_occupancy
_atom_site_symmetry_multiplicity
_atom_site_calc_flag
_atom_site_refinement_flags
Br1 Br -0.20348(2) 0.07583(3) 1.130468(13) 0.02364(12) Uani 1.0 4 d .
S1 S -0.09057(6) 0.39307(6) 0.85154(3) 0.01556(14) Uani 1.0 4 d .
O1 O -0.21571(18) 0.2842(3) 1.01201(11) 0.0326(5) Uani 1.0 4 d .
O2 O -0.04047(18) 0.42057(15) 0.93733(9) 0.0162(4) Uani 1.0 4 d .
O3 O -0.17683(18) 0.51200(19) 0.83182(9) 0.0232(4) Uani 1.0 4 d .
O4 O -0.14560(18) 0.25370(17) 0.84265(9) 0.0212(4) Uani 1.0 4 d .
C1 C -0.0930(3) 0.2434(3) 1.02190(12) 0.0177(5) Uani 1.0 4 d .
C2 C 0.0164(3) 0.3087(3) 0.98128(11) 0.0143(4) Uani 1.0 4 d .
C3 C 0.1592(3) 0.2954(3) 0.98488(12) 0.0157(5) Uani 1.0 4 d .
C4 C 0.2524(3) 0.1974(3) 1.02411(12) 0.0163(5) Uani 1.0 4 d .
C5 C 0.2102(3) 0.0927(3) 1.06864(13) 0.0187(5) Uani 1.0 4 d .
C6 C 0.0739(3) 0.0673(3) 1.09351(13) 0.0188(5) Uani 1.0 4 d .
C7 C -0.0515(3) 0.1332(3) 1.07613(12) 0.0169(5) Uani 1.0 4 d .
C8 C 0.4101(3) 0.2201(3) 1.01849(13) 0.0197(5) Uani 1.0 4 d .
C9 C 0.4511(3) 0.2329(3) 0.93912(14) 0.0273(6) Uani 1.0 4 d .
C10 C 0.4568(3) 0.3508(3) 1.06375(14) 0.0257(6) Uani 1.0 4 d .
C11 C 0.0702(3) 0.4055(3) 0.81138(12) 0.0160(5) Uani 1.0 4 d .
C12 C 0.1383(3) 0.5357(3) 0.81218(13) 0.0194(5) Uani 1.0 4 d .
C13 C 0.2702(3) 0.5444(3) 0.78587(13) 0.0208(5) Uani 1.0 4 d .
C14 C 0.3357(3) 0.4260(3) 0.75857(13) 0.0202(5) Uani 1.0 4 d .
C15 C 0.2632(3) 0.2985(3) 0.75628(13) 0.0205(5) Uani 1.0 4 d .
C16 C 0.1309(3) 0.2866(3) 0.78301(12) 0.0184(5) Uani 1.0 4 d .
C17 C 0.4824(3) 0.4366(3) 0.73316(16) 0.0300(6) Uani 1.0 4 d .
H3 H 0.2050 0.3625 0.9566 0.0189 Uiso 1.0 4 calc R
H5 H 0.2818 0.0276 1.0855 0.0224 Uiso 1.0 4 calc R
H6 H 0.0705 -0.0079 1.1277 0.0226 Uiso 1.0 4 calc R
H8 H 0.4616 0.1375 1.0418 0.0236 Uiso 1.0 4 calc R
H9A H 0.4080 0.3176 0.9162 0.0327 Uiso 1.0 4 calc R
H9B H 0.4172 0.1502 0.9106 0.0327 Uiso 1.0 4 calc R
H9C H 0.5543 0.2391 0.9397 0.0327 Uiso 1.0 4 calc R
H10A H 0.5592 0.3635 1.0633 0.0308 Uiso 1.0 4 calc R
H10B H 0.4334 0.3389 1.1148 0.0308 Uiso 1.0 4 calc R
H10C H 0.4076 0.4336 1.0420 0.0308 Uiso 1.0 4 calc R
H12 H 0.0947 0.6167 0.8305 0.0232 Uiso 1.0 4 calc R
H13 H 0.3173 0.6324 0.7863 0.0250 Uiso 1.0 4 calc R
H15 H 0.3049 0.2182 0.7361 0.0246 Uiso 1.0 4 calc R
H16 H 0.0829 0.1989 0.7819 0.0221 Uiso 1.0 4 calc R
H17A H 0.4981 0.3584 0.6998 0.0360 Uiso 1.0 4 calc R
H17B H 0.5527 0.4328 0.7762 0.0360 Uiso 1.0 4 calc R
H17C H 0.4919 0.5257 0.7070 0.0360 Uiso 1.0 4 calc R

loop_
_atom_site_aniso_label
_atom_site_aniso_U_11
_atom_site_aniso_U_22
_atom_site_aniso_U_33
_atom_site_aniso_U_12
_atom_site_aniso_U_13
_atom_site_aniso_U_23
Br1 0.02333(17) 0.02453(18) 0.02439(17) -0.00526(8) 0.00944(11) 0.00131(8)
S1 0.0151(3) 0.0175(3) 0.0137(3) 0.0018(2) -0.00115(19) 0.00047(19)
O1 0.0163(8) 0.0492(13) 0.0327(11) 0.0069(9) 0.0044(7) 0.0158(9)
O2 0.0199(8) 0.0156(8) 0.0126(8) 0.0042(6) -0.0009(6) -0.0001(6)
O3 0.0226(9) 0.0256(9) 0.0208(8) 0.0083(8) -0.0021(7) 0.0057(7)
O4 0.0219(8) 0.0218(9) 0.0196(8) -0.0045(7) -0.0006(7) -0.0026(7)
C1 0.0153(10) 0.0220(11) 0.0159(10) 0.0006(9) 0.0021(8) -0.0005(9)
C2 0.0163(10) 0.0144(10) 0.0117(9) 0.0019(9) -0.0015(8) -0.0004(8)
C3 0.0148(10) 0.0175(10) 0.0149(10) -0.0001(9) 0.0014(8) -0.0007(8)
C4 0.0131(10) 0.0193(11) 0.0161(10) 0.0015(9) -0.0008(8) -0.0029(8)
C5 0.0193(11) 0.0195(11) 0.0168(11) 0.0041(9) -0.0014(9) 0.0008(8)
C6 0.0246(12) 0.0155(11) 0.0165(11) -0.0004(9) 0.0020(9) 0.0009(8)
C7 0.0189(11) 0.0188(11) 0.0136(10) -0.0043(9) 0.0044(8) -0.0021(8)
C8 0.0128(10) 0.0258(12) 0.0202(11) 0.0033(9) 0.0005(8) -0.0014(9)
C9 0.0168(11) 0.0419(16) 0.0237(12) -0.0025(11) 0.0047(9) -0.0076(11)
C10 0.0175(11) 0.0378(15) 0.0217(12) -0.0033(11) 0.0012(9) -0.0062(11)
C11 0.0161(11) 0.0175(10) 0.0139(10) 0.0009(9) -0.0008(8) 0.0002(8)
C12 0.0247(12) 0.0148(10) 0.0184(11) 0.0008(10) 0.0004(9) -0.0013(9)
C13 0.0241(12) 0.0178(11) 0.0201(11) -0.0050(10) -0.0002(9) 0.0015(9)
C14 0.0204(12) 0.0277(13) 0.0120(10) -0.0020(9) -0.0006(9) -0.0003(8)
C15 0.0206(11) 0.0230(12) 0.0178(11) 0.0020(10) 0.0015(9) -0.0040(9)
C16 0.0218(11) 0.0164(11) 0.0168(11) -0.0006(9) 0.0004(9) -0.0003(8)
C17 0.0219(13) 0.0410(16) 0.0278(14) -0.0059(11) 0.0052(11) -0.0054(11)

loop_
_atom_type_symbol
_atom_type_description
_atom_type_scat_dispersion_real
_atom_type_scat_dispersion_imag
_atom_type_scat_source
C C 0.0033 0.0016
;
International Tables for Crystallography
(1992, Vol. C, Tables 4.2.6.8 and 6.1.1.4)
;
H H 0.0000 0.0000
;
International Tables for Crystallography
(1992, Vol. C, Table 6.1.1.4)
;
O O 0.0106 0.0060
;
International Tables for Crystallography
(1992, Vol. C, Tables 4.2.6.8 and 6.1.1.4)
;
Br Br -0.2901 2.4595
;
International Tables for Crystallography
(1992, Vol. C, Tables 4.2.6.8 and 6.1.1.4)
;
S S 0.1246 0.1234
;
International Tables for Crystallography
(1992, Vol. C, Tables 4.2.6.8 and 6.1.1.4)
;

loop_
_geom_angle_atom_site_label_1
_geom_angle_atom_site_label_2
_geom_angle_atom_site_label_3
_geom_angle
_geom_angle_publ_flag
O2 S1 O3 103.10(10) yes
O2 S1 O4 109.47(9) yes
O2 S1 C11 101.53(10) yes
O3 S1 O4 120.94(11) yes
O3 S1 C11 110.10(11) yes
O4 S1 C11 109.77(11) yes
S1 O2 C2 119.32(13) yes
O1 C1 C2 119.9(2) yes
O1 C1 C7 121.2(3) yes
C2 C1 C7 118.8(2) yes
O2 C2 C1 110.69(18) yes
O2 C2 C3 115.31(19) yes
C1 C2 C3 133.3(2) yes
C2 C3 C4 130.9(3) yes
C3 C4 C5 124.7(2) yes
C3 C4 C8 116.1(2) yes
C5 C4 C8 119.0(2) yes
C4 C5 C6 129.3(3) yes
C5 C6 C7 130.4(3) yes
Br1 C7 C1 112.56(16) yes
Br1 C7 C6 115.91(18) yes
C1 C7 C6 131.5(3) yes
C4 C8 C9 114.15(19) yes
C4 C8 C10 108.5(2) yes
C9 C8 C10 110.7(2) yes
S1 C11 C12 118.34(18) yes
S1 C11 C16 120.28(18) yes
C12 C11 C16 121.3(3) yes
C11 C12 C13 118.8(3) yes
C12 C13 C14 121.3(3) yes
C13 C14 C15 118.6(3) yes
C13 C14 C17 120.4(3) yes
C15 C14 C17 121.1(3) yes
C14 C15 C16 121.3(3) yes
C11 C16 C15 118.7(3) yes
C2 C3 H3 114.559 no
C4 C3 H3 114.556 no
C4 C5 H5 115.370 no
C6 C5 H5 115.366 no
C5 C6 H6 114.816 no
C7 C6 H6 114.814 no
C4 C8 H8 107.771 no
C9 C8 H8 107.764 no
C10 C8 H8 107.776 no
C8 C9 H9A 109.466 no
C8 C9 H9B 109.472 no
C8 C9 H9C 109.471 no
H9A C9 H9B 109.470 no
H9A C9 H9C 109.470 no
H9B C9 H9C 109.478 no
C8 C10 H10A 109.479 no
C8 C10 H10B 109.469 no
C8 C10 H10C 109.471 no
H10A C10 H10B 109.469 no
H10A C10 H10C 109.472 no
H10B C10 H10C 109.467 no
C11 C12 H12 120.578 no
C13 C12 H12 120.583 no
C12 C13 H13 119.371 no
C14 C13 H13 119.373 no
C14 C15 H15 119.350 no
C16 C15 H15 119.357 no
C11 C16 H16 120.658 no
C15 C16 H16 120.656 no
C14 C17 H17A 109.465 no
C14 C17 H17B 109.466 no
C14 C17 H17C 109.469 no
H17A C17 H17B 109.472 no
H17A C17 H17C 109.475 no
H17B C17 H17C 109.479 no

loop_
_geom_bond_atom_site_label_1
_geom_bond_atom_site_label_2
_geom_bond_distance
_geom_bond_publ_flag
Br1 C7 1.900(3) yes
S1 O2 1.6081(17) yes
S1 O3 1.4240(19) yes
S1 O4 1.4301(18) yes
S1 C11 1.753(3) yes
O1 C1 1.225(3) yes
O2 C2 1.409(3) yes
C1 C2 1.465(4) yes
C1 C7 1.468(4) yes
C2 C3 1.356(3) yes
C3 C4 1.431(3) yes
C4 C5 1.366(4) yes
C4 C8 1.524(3) yes
C5 C6 1.429(4) yes
C6 C7 1.357(4) yes
C8 C9 1.531(4) yes
C8 C10 1.535(4) yes
C11 C12 1.397(4) yes
C11 C16 1.390(4) yes
C12 C13 1.382(4) yes
C13 C14 1.400(4) yes
C14 C15 1.394(4) yes
C14 C17 1.510(4) yes
C15 C16 1.391(4) yes
C3 H3 0.950 no
C5 H5 0.950 no
C6 H6 0.950 no
C8 H8 1.000 no
C9 H9A 0.980 no
C9 H9B 0.980 no
C9 H9C 0.980 no
C10 H10A 0.980 no
C10 H10B 0.980 no
C10 H10C 0.980 no
C12 H12 0.950 no
C13 H13 0.950 no
C15 H15 0.950 no
C16 H16 0.950 no
C17 H17A 0.980 no
C17 H17B 0.980 no
C17 H17C 0.980 no

loop_
_geom_contact_atom_site_label_1
_geom_contact_atom_site_label_2
_geom_contact_distance
_geom_contact_publ_flag
_geom_contact_site_symmetry_2
Br1 O1 2.921(2) no .
S1 O1 3.406(3) no .
S1 C1 3.407(3) no .
S1 C3 3.362(3) no .
O1 O2 2.588(3) no .
O1 O4 3.217(3) no .
O2 C12 3.153(3) no .
O2 C16 3.598(3) no .
O3 C12 3.052(3) no .
O4 C1 3.249(3) no .
O4 C2 2.876(3) no .
O4 C16 2.944(3) no .
C1 C4 3.303(3) no .
C1 C5 3.258(4) no .
C2 C5 3.098(3) no .
C2 C6 3.087(3) no .
C2 C11 3.303(3) no .
C3 C6 3.091(4) no .
C3 C7 3.119(4) no .
C3 C9 3.022(4) no .
C3 C10 3.093(4) no .
C3 C11 3.354(3) no .
C4 C7 3.174(4) no .
C5 C10 3.400(4) no .
C11 C14 2.783(4) no .
C12 C15 2.784(4) no .
C13 C16 2.787(4) no .
O1 C9 3.351(3) no 1_455
O1 C10 3.387(3) no 1_455
O2 O2 2.782(3) no 3_567
O2 C1 3.496(3) no 3_567
O2 C2 2.970(3) no 3_567
O2 C3 3.297(3) no 3_567
O3 C15 3.231(3) no 2_556
O3 C16 3.397(3) no 2_556
O4 C6 3.318(3) no 3_557
O4 C12 3.500(3) no 2_546
O4 C13 3.212(3) no 2_546
C1 O2 3.496(3) no 3_567
C2 O2 2.970(3) no 3_567
C3 O2 3.297(3) no 3_567
C5 C14 3.549(4) no 4_555
C5 C15 3.552(4) no 4_555
C6 O4 3.318(3) no 3_557
C6 C15 3.553(4) no 4_555
C9 O1 3.351(3) no 1_655
C10 O1 3.387(3) no 1_655
C12 O4 3.500(3) no 2_556
C13 O4 3.212(3) no 2_556
C14 C5 3.549(4) no 4_554
C15 O3 3.231(3) no 2_546
C15 C5 3.552(4) no 4_554
C15 C6 3.553(4) no 4_554
C16 O3 3.397(3) no 2_546
Br1 H6 2.7239 no .
S1 H3 3.2584 no .
S1 H12 2.8098 no .
S1 H16 2.8466 no .
O2 H3 2.3888 no .
O2 H12 3.0574 no .
O3 H12 2.7648 no .
O4 H16 2.5736 no .
C1 H3 3.3615 no .
C1 H6 3.3590 no .
C3 H5 3.2882 no .
C3 H8 3.3205 no .
C3 H9A 2.7758 no .
C3 H9B 3.2128 no .
C3 H10B 3.3753 no .
C3 H10C 2.8145 no .
C4 H6 3.3057 no .
C4 H9A 2.8021 no .
C4 H9B 2.7342 no .
C4 H9C 3.3918 no .
C4 H10A 3.3325 no .
C4 H10B 2.6390 no .
C4 H10C 2.6921 no .
C5 H3 3.2749 no .
C5 H8 2.5131 no .
C5 H10B 3.2184 no .
C7 H5 3.3083 no .
C8 H3 2.5479 no .
C8 H5 2.5673 no .
C9 H3 2.6848 no .
C9 H10A 2.6941 no .
C9 H10B 3.3648 no .
C9 H10C 2.7302 no .
C10 H3 2.9430 no .
C10 H5 3.5370 no .
C10 H9A 2.6953 no .
C10 H9B 3.3657 no .
C10 H9C 2.7269 no .
C11 H3 2.8530 no .
C11 H13 3.2514 no .
C11 H15 3.2501 no .
C12 H3 3.1126 no .
C12 H16 3.2876 no .
C13 H9A 3.3778 no .
C13 H15 3.2600 no .
C13 H17A 3.2966 no .
C13 H17B 2.9033 no .
C13 H17C 2.6553 no .
C14 H9A 3.0607 no .
C14 H12 3.2825 no .
C14 H16 3.2848 no .
C15 H9A 3.1026 no .
C15 H9B 3.3528 no .
C15 H13 3.2594 no .
C15 H17A 2.5999 no .
C15 H17B 3.0217 no .
C15 H17C 3.2468 no .
C16 H3 3.2469 no .
C16 H9A 3.4197 no .
C16 H12 3.2861 no .
C17 H13 2.6716 no .
C17 H15 2.6801 no .
H3 H8 3.4974 no .
H3 H9A 2.1640 no .
H3 H9B 3.0234 no .
H3 H9C 3.5552 no .
H3 H10B 3.4456 no .
H3 H10C 2.4536 no .
H3 H12 3.4292 no .
H5 H6 2.2361 no .
H5 H8 2.2088 no .
H5 H10B 3.3173 no .
H8 H9A 2.8624 no .
H8 H9B 2.3836 no .
H8 H9C 2.3327 no .
H8 H10A 2.3619 no .
H8 H10B 2.3610 no .
H8 H10C 2.8664 no .
H9A H10A 2.9464 no .
H9A H10B 3.5982 no .
H9A H10C 2.5379 no .
H9A H15 3.4593 no .
H9A H17B 3.1910 no .
H9B H10A 3.5970 no .
H9B H15 3.3148 no .
H9C H10A 2.5330 no .
H9C H10C 3.0474 no .
H9C H17B 3.4941 no .
H12 H13 2.3314 no .
H13 H17A 3.5650 no .
H13 H17B 2.9513 no .
H13 H17C 2.5063 no .
H15 H16 2.3410 no .
H15 H17A 2.4068 no .
H15 H17B 3.1496 no .
H15 H17C 3.4882 no .
Br1 H8 3.4795 no 1_455
Br1 H9B 3.0052 no 3_557
Br1 H12 3.1636 no 3_567
Br1 H13 3.3859 no 3_567
Br1 H16 3.2183 no 3_557
Br1 H17A 3.2622 no 4_455
Br1 H17C 3.4569 no 4_455
S1 H17B 3.5545 no 1_455
O1 H3 3.4126 no 3_567
O1 H5 3.4840 no 3_557
O1 H8 3.4528 no 1_455
O1 H9C 2.4800 no 1_455
O1 H10A 2.5217 no 1_455
O1 H10C 3.3435 no 3_567
O1 H12 3.1287 no 3_567
O2 H3 3.3108 no 3_567
O3 H10B 3.0504 no 3_567
O3 H10C 3.3491 no 3_567
O3 H15 2.5654 no 2_556
O3 H16 2.9257 no 2_556
O3 H17B 2.7763 no 1_455
O4 H5 3.2943 no 3_557
O4 H6 2.4916 no 3_557
O4 H9C 3.4849 no 1_455
O4 H12 3.4771 no 2_546
O4 H13 2.9629 no 2_546
O4 H17B 3.4547 no 1_455
C1 H6 3.5437 no 3_557
C1 H9C 3.5388 no 1_455
C1 H12 2.9940 no 3_567
C2 H6 3.5363 no 3_557
C5 H15 3.5762 no 4_555
C5 H17A 3.4883 no 4_555
C7 H12 2.9731 no 3_567
C8 H17A 3.4049 no 4_555
C9 H10C 3.4524 no 3_667
C9 H17C 3.3890 no 2_646
C10 H9A 3.4152 no 3_667
C10 H10A 3.5602 no 3_667
C10 H10C 3.1634 no 3_667
C10 H13 3.3120 no 3_667
C10 H17A 3.1701 no 4_555
C10 H17B 3.5704 no 3_667
C11 H6 3.4743 no 4_554
C11 H16 3.5131 no 2_556
C12 H6 3.3627 no 4_554
C12 H16 3.0151 no 2_556
C13 H6 3.3119 no 4_554
C13 H10A 3.1762 no 3_667
C13 H10B 3.3876 no 3_667
C14 H5 3.1684 no 4_554
C14 H6 3.3911 no 4_554
C15 H5 3.5338 no 4_554
C15 H6 3.4628 no 4_554
C15 H10B 3.4154 no 4_554
C15 H17C 3.5098 no 2_646
C16 H6 3.5249 no 4_554
C16 H12 3.2625 no 2_546
C17 H5 3.1625 no 4_554
C17 H8 3.5324 no 4_554
C17 H9B 3.5085 no 2_656
C17 H10B 3.5244 no 3_667
C17 H10B 3.3962 no 4_554
C17 H13 3.4997 no 2_646
C17 H15 3.3722 no 2_656
H3 O1 3.4126 no 3_567
H3 O2 3.3108 no 3_567
H3 H10A 3.4766 no 3_667
H5 O1 3.4840 no 3_557
H5 O4 3.2943 no 3_557
H5 C14 3.1684 no 4_555
H5 C15 3.5338 no 4_555
H5 C17 3.1625 no 4_555
H5 H9B 3.3150 no 3_657
H5 H9C 3.0342 no 3_657
H5 H17A 2.9879 no 4_555
H5 H17C 2.8805 no 4_555
H6 O4 2.4916 no 3_557
H6 C1 3.5437 no 3_557
H6 C2 3.5363 no 3_557
H6 C11 3.4743 no 4_555
H6 C12 3.3627 no 4_555
H6 C13 3.3119 no 4_555
H6 C14 3.3911 no 4_555
H6 C15 3.4628 no 4_555
H6 C16 3.5249 no 4_555
H6 H16 2.9250 no 3_557
H8 Br1 3.4795 no 1_655
H8 O1 3.4528 no 1_655
H8 C17 3.5324 no 4_555
H8 H8 3.1453 no 3_657
H8 H9B 3.0649 no 3_657
H8 H17A 2.8581 no 4_555
H8 H17C 3.3663 no 4_555
H9A C10 3.4152 no 3_667
H9A H10A 3.0718 no 3_667
H9A H10C 3.0015 no 3_667
H9B Br1 3.0052 no 3_557
H9B C17 3.5085 no 2_646
H9B H5 3.3150 no 3_657
H9B H8 3.0649 no 3_657
H9B H17A 3.5616 no 2_646
H9B H17C 2.6544 no 2_646
H9C O1 2.4800 no 1_655
H9C O4 3.4849 no 1_655
H9C C1 3.5388 no 1_655
H9C H5 3.0342 no 3_657
H9C H10C 3.1520 no 3_667
H9C H17C 3.3475 no 2_646
H10A O1 2.5217 no 1_655
H10A C10 3.5602 no 3_667
H10A C13 3.1762 no 3_667
H10A H3 3.4766 no 3_667
H10A H9A 3.0718 no 3_667
H10A H10A 3.5812 no 3_667
H10A H10C 2.7561 no 3_667
H10A H13 2.8726 no 3_667
H10A H17A 3.3479 no 4_555
H10B O3 3.0504 no 3_567
H10B C13 3.3876 no 3_667
H10B C15 3.4154 no 4_555
H10B C17 3.5244 no 3_667
H10B C17 3.3962 no 4_555
H10B H13 2.8495 no 3_667
H10B H15 2.6664 no 4_555
H10B H17A 2.4727 no 4_555
H10B H17B 2.9348 no 3_667
H10B H17C 3.4943 no 3_667
H10C O1 3.3435 no 3_567
H10C O3 3.3491 no 3_567
H10C C9 3.4524 no 3_667
H10C C10 3.1634 no 3_667
H10C H9A 3.0015 no 3_667
H10C H9C 3.1520 no 3_667
H10C H10A 2.7561 no 3_667
H10C H10C 2.7367 no 3_667
H10C H17B 3.5252 no 3_667
H12 Br1 3.1636 no 3_567
H12 O1 3.1287 no 3_567
H12 O4 3.4771 no 2_556
H12 C1 2.9940 no 3_567
H12 C7 2.9731 no 3_567
H12 C16 3.2625 no 2_556
H12 H16 2.6444 no 2_556
H13 Br1 3.3859 no 3_567
H13 O4 2.9629 no 2_556
H13 C10 3.3120 no 3_667
H13 C17 3.4997 no 2_656
H13 H10A 2.8726 no 3_667
H13 H10B 2.8495 no 3_667
H13 H17A 2.7711 no 2_656
H13 H17B 3.3530 no 2_656
H15 O3 2.5654 no 2_546
H15 C5 3.5762 no 4_554
H15 C17 3.3722 no 2_646
H15 H10B 2.6664 no 4_554
H15 H17B 3.0532 no 2_646
H15 H17C 2.7909 no 2_646
H16 Br1 3.2183 no 3_557
H16 O3 2.9257 no 2_546
H16 C11 3.5131 no 2_546
H16 C12 3.0151 no 2_546
H16 H6 2.9250 no 3_557
H16 H12 2.6444 no 2_546
H17A Br1 3.2622 no 4_654
H17A C5 3.4883 no 4_554
H17A C8 3.4049 no 4_554
H17A C10 3.1701 no 4_554
H17A H5 2.9879 no 4_554
H17A H8 2.8581 no 4_554
H17A H9B 3.5616 no 2_656
H17A H10A 3.3479 no 4_554
H17A H10B 2.4727 no 4_554
H17A H13 2.7711 no 2_646
H17A H17C 3.5888 no 2_646
H17B S1 3.5545 no 1_655
H17B O3 2.7763 no 1_655
H17B O4 3.4547 no 1_655
H17B C10 3.5704 no 3_667
H17B H10B 2.9348 no 3_667
H17B H10C 3.5252 no 3_667
H17B H13 3.3530 no 2_646
H17B H15 3.0532 no 2_656
H17C Br1 3.4569 no 4_654
H17C C9 3.3890 no 2_656
H17C C15 3.5098 no 2_656
H17C H5 2.8805 no 4_554
H17C H8 3.3663 no 4_554
H17C H9B 2.6544 no 2_656
H17C H9C 3.3475 no 2_656
H17C H10B 3.4943 no 3_667
H17C H15 2.7909 no 2_656
H17C H17A 3.5888 no 2_656

loop_
_geom_torsion_atom_site_label_1
_geom_torsion_atom_site_label_2
_geom_torsion_atom_site_label_3
_geom_torsion_atom_site_label_4
_geom_torsion
_geom_torsion_publ_flag
O3 S1 O2 C2 163.65(13) no
O4 S1 O2 C2 33.69(16) no
O2 S1 C11 C12 -66.40(16) no
O2 S1 C11 C16 110.38(15) no
C11 S1 O2 C2 -82.30(14) no
O3 S1 C11 C12 42.32(18) no
O3 S1 C11 C16 -140.90(15) no
O4 S1 C11 C12 177.82(14) no
O4 S1 C11 C16 -5.39(19) no
S1 O2 C2 C1 -95.95(17) no
S1 O2 C2 C3 92.06(18) no
O1 C1 C2 O2 3.3(3) no
O1 C1 C2 C3 173.4(2) no
O1 C1 C7 Br1 -3.9(3) no
O1 C1 C7 C6 176.1(3) no
C2 C1 C7 Br1 173.67(16) no
C2 C1 C7 C6 -6.3(4) no
C7 C1 C2 O2 -174.32(17) no
C7 C1 C2 C3 -4.3(4) no
O2 C2 C3 C4 179.05(18) no
C1 C2 C3 C4 9.4(4) no
C2 C3 C4 C5 -0.6(4) no
C2 C3 C4 C8 -176.5(2) no
C3 C4 C5 C6 -8.6(4) no
C3 C4 C8 C9 -52.2(3) no
C3 C4 C8 C10 71.7(3) no
C5 C4 C8 C9 131.6(2) no
C5 C4 C8 C10 -104.5(3) no
C8 C4 C5 C6 167.3(2) no
C4 C5 C6 C7 4.9(4) no
C5 C6 C7 Br1 -173.9(2) no
C5 C6 C7 C1 6.1(5) no
S1 C11 C12 C13 175.06(14) no
S1 C11 C16 C15 -175.55(13) no
C12 C11 C16 C15 1.1(3) no
C16 C11 C12 C13 -1.7(4) no
C11 C12 C13 C14 0.1(4) no
C12 C13 C14 C15 1.9(4) no
C12 C13 C14 C17 -177.36(19) no
C13 C14 C15 C16 -2.5(4) no
C17 C14 C15 C16 176.8(2) no
C14 C15 C16 C11 1.0(4) no
